data_1573084
loop_
_publ_author_name
'Lin, Jieli'
'Liu, Shihua'
'Zheng, Shunlin'
'Gr&#xfc;tzmacher, Hansj&#xf6;rg'
'Su, Cheng-Yong'
'Li, Zhongshu'

_publ_section_title
;
 Diphosphaenones: beyond the phosphorus analogue of enones.
;
_journal_issue 47
_journal_name_full 'Chemical science'
_journal_page_first 20030
_journal_page_last 20038
_journal_paper_doi 10.1039/d4sc06462c
_journal_volume 15
_journal_year 2024
_chemical_formula_moiety 'C57 H78 N4 O P2'
_chemical_formula_sum 'C57 H78 N4 O P2'
_chemical_formula_weight 897.17
_space_group_crystal_system tetragonal
_space_group_IT_number 114
_space_group_name_Hall 'P -4 2n'
_space_group_name_H-M_alt 'P -4 21 c'
_atom_sites_solution_hydrogens geom
_atom_sites_solution_primary dual
_audit_creation_date 2024-02-20
_audit_creation_method
;
Olex2 1.5
(compiled 2023.08.24 svn.re1ec1418 for OlexSys, GUI svn.r6817)
;
_audit_update_record
;
2024-03-27 deposited with the CCDC.	2024-11-10 downloaded from the CCDC.
;
_cell_angle_alpha 90
_cell_angle_beta 90
_cell_angle_gamma 90
_cell_formula_units_Z 8
_cell_length_a 27.95760(10)
_cell_length_b 27.95760(10)
_cell_length_c 15.51230(10)
_cell_measurement_reflns_used 37769
_cell_measurement_temperature 149.99(10)
_cell_measurement_theta_max 73.9300
_cell_measurement_theta_min 3.1650
_cell_volume 12124.84(10)
_computing_cell_refinement 'CrysAlisPro 1.171.39.28b (Rigaku OD, 2015)'
_computing_data_collection 'CrysAlisPro 1.171.39.28b (Rigaku OD, 2015)'
_computing_data_reduction 'CrysAlisPro 1.171.39.28b (Rigaku OD, 2015)'
_computing_molecular_graphics 'Olex2 1.5 (Dolomanov et al., 2009)'
_computing_publication_material 'Olex2 1.5 (Dolomanov et al., 2009)'
_computing_structure_refinement 'SHELXL 2014/7 (Sheldrick, 2015)'
_computing_structure_solution 'ShelXT (Sheldrick, 2015)'
_diffrn_ambient_environment N~2~
_diffrn_ambient_temperature 149.99(10)
_diffrn_detector 'CCD plate'
_diffrn_measured_fraction_theta_full 0.998
_diffrn_measured_fraction_theta_max 0.994
_diffrn_measurement_details
;
List of Runs (angles in degrees, time in seconds):

  # Type    Start    End  Width  t~exp~   \w     \q     \k     \f   Frames
#--------------------------------------------------------------------------
  1  \w    -48.00 -22.00   0.50    0.50    --    0.00   0.00 150.00   52
  2  \w      4.00  88.00   0.50    0.50    --    0.00   0.00 150.00  168
  3  \w     15.00  88.00   0.50    0.50    --    0.00  38.00-150.00  146
  4  \w    -37.00   2.00   0.50    0.50    --    0.00 -57.00   0.00   78
  5  \w     58.00 115.00   0.50    1.92    --   95.20 -45.00 -30.00  114
  6  \w      9.00  81.00   0.50    1.92    --   95.20 -77.00-120.00  144
  7  \w     79.00 140.00   0.50    1.92    --   95.20  45.00  90.00  122
  8  \w     11.00  71.00   0.50    1.92    --   95.20 -77.00 -60.00  120
  9  \w      8.00  37.00   0.50    1.92    --   95.20 -45.00 -30.00   58
 10  \w     87.00 124.00   0.50    1.92    --   95.20 -77.00 -60.00   74
 11  \w     86.00 163.00   0.50    1.92    --   95.20  30.00-180.00  154
 12  \w     76.00 102.00   0.50    1.92    --   95.20  15.00 120.00   52
 13  \w    129.00 177.00   0.50    1.92    --   95.20  15.00 120.00   96
 14  \w     84.00 125.00   0.50    1.92    --   95.20 -77.00-120.00   82
 15  \w     87.00 178.00   0.50    1.92    --   95.20  30.00 150.00  182
;
_diffrn_measurement_device 'four-circle diffractometer'
_diffrn_measurement_device_type 'XtaLAB AFC12 (RINC): Kappa dual home/near'
_diffrn_measurement_method '\w scans'
_diffrn_orient_matrix_type 'CrysAlisPro convention (1999,Acta A55,543-557)'
_diffrn_orient_matrix_UB_11 0.0390085000
_diffrn_orient_matrix_UB_12 -0.0386095000
_diffrn_orient_matrix_UB_13 0.0088292000
_diffrn_orient_matrix_UB_21 -0.0259545000
_diffrn_orient_matrix_UB_22 -0.0206253000
_diffrn_orient_matrix_UB_23 0.0792980000
_diffrn_orient_matrix_UB_31 -0.0290372000
_diffrn_orient_matrix_UB_32 -0.0334194000
_diffrn_orient_matrix_UB_33 -0.0591719000
_diffrn_radiation_monochromator graphite
_diffrn_radiation_probe x-ray
_diffrn_radiation_type 'Cu K\a'
_diffrn_radiation_wavelength 1.54184
_diffrn_reflns_av_R_equivalents 0.0426
_diffrn_reflns_av_unetI/netI 0.0268
_diffrn_reflns_Laue_measured_fraction_full 0.998
_diffrn_reflns_Laue_measured_fraction_max 0.994
_diffrn_reflns_limit_h_max 34
_diffrn_reflns_limit_h_min -23
_diffrn_reflns_limit_k_max 34
_diffrn_reflns_limit_k_min -34
_diffrn_reflns_limit_l_max 12
_diffrn_reflns_limit_l_min -19
_diffrn_reflns_number 73809
_diffrn_reflns_point_group_measured_fraction_full 0.999
_diffrn_reflns_point_group_measured_fraction_max 0.987
_diffrn_reflns_theta_full 67.684
_diffrn_reflns_theta_max 74.329
_diffrn_reflns_theta_min 3.161
_diffrn_source 'fine-focus sealed X-ray tube'
_diffrn_source_type 'Enhance (Cu) X-ray Source'
_exptl_absorpt_coefficient_mu 0.919
_exptl_absorpt_correction_T_max 1.00000
_exptl_absorpt_correction_T_min 0.27729
_exptl_absorpt_correction_type multi-scan
_exptl_absorpt_process_details
;
CrysAlisPro 1.171.39.28b (Rigaku Oxford Diffraction, 2015)
Empirical absorption correction using spherical harmonics,
 implemented in SCALE3 ABSPACK scaling algorithm.
;
_exptl_crystal_colour 'clear reddish red'
_exptl_crystal_colour_lustre clear
_exptl_crystal_colour_modifier reddish
_exptl_crystal_colour_primary red
_exptl_crystal_density_diffrn 0.983
_exptl_crystal_description block
_exptl_crystal_F_000 3888
_exptl_crystal_size_max 0.18
_exptl_crystal_size_mid 0.16
_exptl_crystal_size_min 0.16
_refine_diff_density_max 0.228
_refine_diff_density_min -0.245
_refine_diff_density_rms 0.026
_refine_ls_abs_structure_details
;
 Flack x determined using 5105 quotients [(I+)-(I-)]/[(I+)+(I-)]
 (Parsons, Flack and Wagner, Acta Cryst. B69 (2013) 249-259).
;
_refine_ls_abs_structure_Flack 0.011(5)
_refine_ls_extinction_method none
_refine_ls_goodness_of_fit_ref 1.068
_refine_ls_hydrogen_treatment constr
_refine_ls_matrix_type full
_refine_ls_number_parameters 593
_refine_ls_number_reflns 12206
_refine_ls_number_restraints 0
_refine_ls_restrained_S_all 1.068
_refine_ls_R_factor_all 0.0342
_refine_ls_R_factor_gt 0.0330
_refine_ls_shift/su_max 0.001
_refine_ls_shift/su_mean 0.000
_refine_ls_structure_factor_coef Fsqd
_refine_ls_weighting_details 'w=1/[\s^2^(Fo^2^)+(0.0495P)^2^+1.1830P] where P=(Fo^2^+2Fc^2^)/3'
_refine_ls_weighting_scheme calc
_refine_ls_wR_factor_gt 0.0896
_refine_ls_wR_factor_ref 0.0904
_reflns_Friedel_coverage 0.838
_reflns_Friedel_fraction_full 0.999
_reflns_Friedel_fraction_max 0.980
_reflns_number_gt 11725
_reflns_number_total 12206
_reflns_threshold_expression 'I > 2\s(I)'
_cod_data_source_file d4sc06462c2.cif
_cod_data_source_block 3a
_cod_depositor_comments 'Adding full bibliography for 1573084--1573090.cif.'
_cod_original_cell_volume 12124.84(12)
_cod_database_code 1573084
_shelx_shelxl_version_number 2014/7
_shelx_space_group_comment
;
The symmetry employed for this shelxl refinement is uniquely defined
by the following loop, which should always be used as a source of
symmetry information in preference to the above space-group names.
They are only intended as comments.
;
_shelx_estimated_absorpt_t_max 0.867
_shelx_estimated_absorpt_t_min 0.852
_reflns_odcompleteness_completeness 99.95
_reflns_odcompleteness_iscentric 1
_reflns_odcompleteness_theta 66.97
_olex2_refinement_description
;
1.a Ternary CH refined with riding coordinates:
 C15(H15), C18(H18), C27(H27), C30(H30), C41(H41), C44(H44), C53(H53), C56(H56)
1.b Secondary CH2 refined with riding coordinates:
 C6(H6A,H6B), C7(H7A,H7B), C32(H32A,H32B), C33(H33A,H33B)
1.c Aromatic/amide H refined with riding coordinates:
 C2(H2), C4(H4), C10(H10), C11(H11), C12(H12), C22(H22), C23(H23), C24(H24),
 C36(H36), C37(H37), C38(H38), C48(H48), C49(H49), C50(H50)
1.d Idealised Me refined as rotating group:
 C14(H14A,H14B,H14C), C16(H16A,H16B,H16C), C17(H17A,H17B,H17C), C19(H19A,H19B,
 H19C), C26(H26A,H26B,H26C), C28(H28A,H28B,H28C), C29(H29A,H29B,H29C), C31(H31A,
 H31B,H31C), C40(H40A,H40B,H40C), C42(H42A,H42B,H42C), C43(H43A,H43B,H43C),
 C45(H45A,H45B,H45C), C52(H52A,H52B,H52C), C54(H54A,H54B,H54C), C55(H55A,H55B,
 H55C), C57(H57A,H57B,H57C)
;
_smtbx_masks_void_probe_radius 1.2
_smtbx_masks_void_truncation_radius 1.2
_olex2_submission_special_instructions 'No special instructions were received'
_oxdiff_exptl_absorpt_empirical_details
;
Empirical correction (ABSPACK) includes:
- Absorption correction using spherical harmonics
- Frame scaling
;
_oxdiff_exptl_absorpt_empirical_full_max 2.254
_oxdiff_exptl_absorpt_empirical_full_min 0.401

loop_
_space_group_symop_operation_xyz
'x, y, z'
'-x, -y, z'
'y, -x, -z'
'-y, x, -z'
'-x+1/2, y+1/2, -z+1/2'
'x+1/2, -y+1/2, -z+1/2'
'-y+1/2, -x+1/2, z+1/2'
'y+1/2, x+1/2, z+1/2'

loop_
_atom_site_label
_atom_site_type_symbol
_atom_site_fract_x
_atom_site_fract_y
_atom_site_fract_z
_atom_site_U_iso_or_equiv
_atom_site_adp_type
_atom_site_occupancy
_atom_site_site_symmetry_order
_atom_site_calc_flag
_atom_site_refinement_flags_posn
_atom_site_refinement_flags_adp
_atom_site_refinement_flags_occupancy
_atom_site_disorder_assembly
_atom_site_disorder_group
P1 P 0.28785(2) 0.40042(2) 0.57066(3) 0.03943(12) Uani 1 1 d . . . . .
P2 P 0.30836(2) 0.33550(2) 0.51970(3) 0.03814(12) Uani 1 1 d . . . . .
O1 O 0.32830(6) 0.25322(5) 0.58882(10) 0.0459(4) Uani 1 1 d . . . . .
N1 N 0.28890(7) 0.50998(6) 0.39742(11) 0.0424(4) Uani 1 1 d . . . . .
N2 N 0.27271(6) 0.51780(6) 0.53656(11) 0.0399(4) Uani 1 1 d . . . . .
N3 N 0.29224(6) 0.22547(6) 0.77127(11) 0.0380(4) Uani 1 1 d . . . . .
N4 N 0.29457(6) 0.29070(6) 0.85113(10) 0.0361(3) Uani 1 1 d . . . . .
C1 C 0.31153(6) 0.29229(7) 0.61194(13) 0.0334(4) Uani 1 1 d . . . . .
C2 C 0.29823(7) 0.30446(7) 0.69723(13) 0.0359(4) Uani 1 1 d . . . . .
H2 H 0.2904 0.3371 0.7072 0.043 Uiso 1 1 calc R U . . .
C3 C 0.29540(6) 0.27424(7) 0.76783(12) 0.0335(4) Uani 1 1 d . . . . .
C4 C 0.28740(8) 0.43606(7) 0.47802(14) 0.0417(4) Uani 1 1 d . . . . .
H4 H 0.2908 0.4197 0.4247 0.050 Uiso 1 1 calc R U . . .
C5 C 0.28273(7) 0.48546(7) 0.47299(13) 0.0374(4) Uani 1 1 d . . . . .
C6 C 0.29067(9) 0.56178(7) 0.41209(15) 0.0471(5) Uani 1 1 d . . . . .
H6A H 0.2719 0.5793 0.3681 0.056 Uiso 1 1 calc R U . . .
H6B H 0.3240 0.5737 0.4118 0.056 Uiso 1 1 calc R U . . .
C7 C 0.26826(9) 0.56654(7) 0.50094(15) 0.0455(5) Uani 1 1 d . . . . .
H7A H 0.2858 0.5900 0.5367 0.055 Uiso 1 1 calc R U . . .
H7B H 0.2343 0.5764 0.4968 0.055 Uiso 1 1 calc R U . . .
C8 C 0.30832(9) 0.48985(7) 0.32010(13) 0.0417(5) Uani 1 1 d . . . . .
C9 C 0.35732(9) 0.47962(8) 0.31518(14) 0.0449(5) Uani 1 1 d . . . . .
C10 C 0.37459(9) 0.46097(8) 0.23765(15) 0.0497(5) Uani 1 1 d . . . . .
H10 H 0.4077 0.4537 0.2325 0.060 Uiso 1 1 calc R U . . .
C11 C 0.34485(10) 0.45296(8) 0.16886(15) 0.0503(6) Uani 1 1 d . . . . .
H11 H 0.3573 0.4398 0.1171 0.060 Uiso 1 1 calc R U . . .
C12 C 0.29694(10) 0.46402(8) 0.17466(15) 0.0514(6) Uani 1 1 d . . . . .
H12 H 0.2766 0.4584 0.1267 0.062 Uiso 1 1 calc R U . . .
C13 C 0.27804(9) 0.48326(7) 0.24965(15) 0.0467(5) Uani 1 1 d . . . . .
C14 C 0.19485(13) 0.45411(13) 0.2738(4) 0.1201(19) Uani 1 1 d . . . . .
H14A H 0.1923 0.4340 0.2224 0.180 Uiso 1 1 calc R U . . .
H14B H 0.1629 0.4648 0.2913 0.180 Uiso 1 1 calc R U . . .
H14C H 0.2094 0.4357 0.3207 0.180 Uiso 1 1 calc R U . . .
C15 C 0.22550(10) 0.49702(10) 0.25399(19) 0.0595(6) Uani 1 1 d . . . . .
H15 H 0.2219 0.5197 0.3035 0.071 Uiso 1 1 calc R U . . .
C16 C 0.20965(18) 0.52343(18) 0.1743(3) 0.1153(16) Uani 1 1 d . . . . .
H16A H 0.2306 0.5511 0.1649 0.173 Uiso 1 1 calc R U . . .
H16B H 0.1766 0.5344 0.1818 0.173 Uiso 1 1 calc R U . . .
H16C H 0.2115 0.5020 0.1244 0.173 Uiso 1 1 calc R U . . .
C17 C 0.42894(13) 0.52606(19) 0.3629(2) 0.1030(14) Uani 1 1 d . . . . .
H17A H 0.4487 0.5136 0.3159 0.155 Uiso 1 1 calc R U . . .
H17B H 0.4493 0.5335 0.4126 0.155 Uiso 1 1 calc R U . . .
H17C H 0.4125 0.5551 0.3438 0.155 Uiso 1 1 calc R U . . .
C18 C 0.39201(10) 0.48853(12) 0.38872(17) 0.0639(7) Uani 1 1 d . . . . .
H18 H 0.3733 0.5016 0.4384 0.077 Uiso 1 1 calc R U . . .
C19 C 0.41470(17) 0.44033(18) 0.4178(2) 0.1113(16) Uani 1 1 d . . . . .
H19A H 0.3894 0.4167 0.4275 0.167 Uiso 1 1 calc R U . . .
H19B H 0.4326 0.4452 0.4714 0.167 Uiso 1 1 calc R U . . .
H19C H 0.4364 0.4287 0.3729 0.167 Uiso 1 1 calc R U . . .
C20 C 0.24987(8) 0.50836(7) 0.61720(13) 0.0383(4) Uani 1 1 d . . . . .
C21 C 0.27583(8) 0.51607(7) 0.69283(14) 0.0420(5) Uani 1 1 d . . . . .
C22 C 0.25209(9) 0.51150(8) 0.77117(15) 0.0493(5) Uani 1 1 d . . . . .
H22 H 0.2691 0.5168 0.8234 0.059 Uiso 1 1 calc R U . . .
C23 C 0.20451(10) 0.49945(8) 0.77429(16) 0.0528(6) Uani 1 1 d . . . . .
H23 H 0.1890 0.4963 0.8285 0.063 Uiso 1 1 calc R U . . .
C24 C 0.17928(9) 0.49187(8) 0.69988(16) 0.0494(5) Uani 1 1 d . . . . .
H24 H 0.1465 0.4833 0.7031 0.059 Uiso 1 1 calc R U . . .
C25 C 0.20097(8) 0.49656(7) 0.61950(15) 0.0427(5) Uani 1 1 d . . . . .
C26 C 0.15112(12) 0.43872(11) 0.5348(3) 0.0793(9) Uani 1 1 d . . . . .
H26A H 0.1773 0.4155 0.5388 0.119 Uiso 1 1 calc R U . . .
H26B H 0.1341 0.4343 0.4801 0.119 Uiso 1 1 calc R U . . .
H26C H 0.1289 0.4338 0.5829 0.119 Uiso 1 1 calc R U . . .
C27 C 0.17139(9) 0.48936(9) 0.53899(17) 0.0540(6) Uani 1 1 d . . . . .
H27 H 0.1927 0.4940 0.4880 0.065 Uiso 1 1 calc R U . . .
C28 C 0.13096(10) 0.52624(10) 0.5337(2) 0.0605(6) Uani 1 1 d . . . . .
H28A H 0.1093 0.5220 0.5827 0.091 Uiso 1 1 calc R U . . .
H28B H 0.1132 0.5218 0.4798 0.091 Uiso 1 1 calc R U . . .
H28C H 0.1445 0.5585 0.5353 0.091 Uiso 1 1 calc R U . . .
C29 C 0.35936(13) 0.49278(16) 0.7326(4) 0.1209(19) Uani 1 1 d . . . . .
H29A H 0.3459 0.4837 0.7886 0.181 Uiso 1 1 calc R U . . .
H29B H 0.3916 0.5057 0.7407 0.181 Uiso 1 1 calc R U . . .
H29C H 0.3609 0.4645 0.6953 0.181 Uiso 1 1 calc R U . . .
C30 C 0.32814(8) 0.53007(9) 0.69146(17) 0.0492(5) Uani 1 1 d . . . . .
H30 H 0.3379 0.5324 0.6296 0.059 Uiso 1 1 calc R U . . .
C31 C 0.33465(14) 0.57870(15) 0.7305(3) 0.1133(17) Uani 1 1 d . . . . .
H31A H 0.3111 0.6008 0.7061 0.170 Uiso 1 1 calc R U . . .
H31B H 0.3670 0.5904 0.7180 0.170 Uiso 1 1 calc R U . . .
H31C H 0.3302 0.5767 0.7931 0.170 Uiso 1 1 calc R U . . .
C32 C 0.29217(9) 0.20860(8) 0.86131(13) 0.0443(5) Uani 1 1 d . . . . .
H32A H 0.3239 0.1958 0.8779 0.053 Uiso 1 1 calc R U . . .
H32B H 0.2677 0.1835 0.8702 0.053 Uiso 1 1 calc R U . . .
C33 C 0.28035(8) 0.25301(8) 0.91185(13) 0.0410(4) Uani 1 1 d . . . . .
H33A H 0.2458 0.2548 0.9255 0.049 Uiso 1 1 calc R U . . .
H33B H 0.2990 0.2547 0.9660 0.049 Uiso 1 1 calc R U . . .
C34 C 0.27861(7) 0.19284(7) 0.70465(13) 0.0372(4) Uani 1 1 d . . . . .
C35 C 0.31119(8) 0.15701(7) 0.68067(14) 0.0417(5) Uani 1 1 d . . . . .
C36 C 0.29603(9) 0.12218(7) 0.62235(15) 0.0477(5) Uani 1 1 d . . . . .
H36 H 0.3175 0.0975 0.6059 0.057 Uiso 1 1 calc R U . . .
C37 C 0.25065(9) 0.12291(8) 0.58824(15) 0.0486(5) Uani 1 1 d . . . . .
H37 H 0.2409 0.0987 0.5490 0.058 Uiso 1 1 calc R U . . .
C38 C 0.21930(8) 0.15887(8) 0.61118(14) 0.0451(5) Uani 1 1 d . . . . .
H38 H 0.1882 0.1595 0.5863 0.054 Uiso 1 1 calc R U . . .
C39 C 0.23212(8) 0.19438(8) 0.66997(13) 0.0393(4) Uani 1 1 d . . . . .
C40 C 0.16878(12) 0.25210(11) 0.62069(18) 0.0690(8) Uani 1 1 d . . . . .
H40A H 0.1916 0.2635 0.5774 0.103 Uiso 1 1 calc R U . . .
H40B H 0.1488 0.2788 0.6399 0.103 Uiso 1 1 calc R U . . .
H40C H 0.1485 0.2272 0.5954 0.103 Uiso 1 1 calc R U . . .
C41 C 0.19557(8) 0.23186(8) 0.69653(15) 0.0446(5) Uani 1 1 d . . . . .
H41 H 0.2134 0.2588 0.7242 0.054 Uiso 1 1 calc R U . . .
C42 C 0.16072(10) 0.21205(11) 0.76310(17) 0.0619(7) Uani 1 1 d . . . . .
H42A H 0.1421 0.1860 0.7373 0.093 Uiso 1 1 calc R U . . .
H42B H 0.1390 0.2375 0.7820 0.093 Uiso 1 1 calc R U . . .
H42C H 0.1786 0.1999 0.8128 0.093 Uiso 1 1 calc R U . . .
C43 C 0.39827(10) 0.15258(10) 0.6435(2) 0.0692(8) Uani 1 1 d . . . . .
H43A H 0.3945 0.1221 0.6131 0.104 Uiso 1 1 calc R U . . .
H43B H 0.4306 0.1546 0.6677 0.104 Uiso 1 1 calc R U . . .
H43C H 0.3932 0.1791 0.6032 0.104 Uiso 1 1 calc R U . . .
C44 C 0.36163(8) 0.15563(8) 0.71625(17) 0.0493(5) Uani 1 1 d . . . . .
H44 H 0.3673 0.1861 0.7483 0.059 Uiso 1 1 calc R U . . .
C45 C 0.36820(10) 0.11410(9) 0.7795(2) 0.0683(8) Uani 1 1 d . . . . .
H45A H 0.3449 0.1170 0.8264 0.102 Uiso 1 1 calc R U . . .
H45B H 0.4007 0.1150 0.8033 0.102 Uiso 1 1 calc R U . . .
H45C H 0.3633 0.0837 0.7492 0.102 Uiso 1 1 calc R U . . .
C46 C 0.29315(7) 0.34000(7) 0.87717(12) 0.0361(4) Uani 1 1 d . . . . .
C47 C 0.24896(8) 0.36336(8) 0.88086(13) 0.0411(4) Uani 1 1 d . . . . .
C48 C 0.24806(9) 0.40960(8) 0.91398(15) 0.0470(5) Uani 1 1 d . . . . .
H48 H 0.2183 0.4258 0.9188 0.056 Uiso 1 1 calc R U . . .
C49 C 0.28909(10) 0.43230(8) 0.93978(14) 0.0512(5) Uani 1 1 d . . . . .
H49 H 0.2876 0.4640 0.9619 0.061 Uiso 1 1 calc R U . . .
C50 C 0.33270(9) 0.40901(9) 0.93360(14) 0.0489(5) Uani 1 1 d . . . . .
H50 H 0.3610 0.4252 0.9506 0.059 Uiso 1 1 calc R U . . .
C51 C 0.33569(8) 0.36233(8) 0.90284(13) 0.0414(4) Uani 1 1 d . . . . .
C52 C 0.40432(10) 0.34890(16) 0.80398(19) 0.0803(10) Uani 1 1 d . . . . .
H52A H 0.3829 0.3360 0.7596 0.120 Uiso 1 1 calc R U . . .
H52B H 0.4359 0.3341 0.7985 0.120 Uiso 1 1 calc R U . . .
H52C H 0.4073 0.3836 0.7966 0.120 Uiso 1 1 calc R U . . .
C53 C 0.38374(8) 0.33800(10) 0.89344(16) 0.0526(5) Uani 1 1 d . . . . .
H53 H 0.3785 0.3027 0.8975 0.063 Uiso 1 1 calc R U . . .
C54 C 0.42035(9) 0.35208(11) 0.96211(18) 0.0627(7) Uani 1 1 d . . . . .
H54A H 0.4305 0.3852 0.9527 0.094 Uiso 1 1 calc R U . . .
H54B H 0.4482 0.3308 0.9583 0.094 Uiso 1 1 calc R U . . .
H54C H 0.4058 0.3492 1.0194 0.094 Uiso 1 1 calc R U . . .
C55 C 0.18282(10) 0.36671(10) 0.77098(19) 0.0597(6) Uani 1 1 d . . . . .
H55A H 0.1730 0.3990 0.7880 0.090 Uiso 1 1 calc R U . . .
H55B H 0.1551 0.3493 0.7483 0.090 Uiso 1 1 calc R U . . .
H55C H 0.2075 0.3688 0.7264 0.090 Uiso 1 1 calc R U . . .
C56 C 0.20287(8) 0.34014(8) 0.84969(15) 0.0452(5) Uani 1 1 d . . . . .
H56 H 0.2109 0.3069 0.8309 0.054 Uiso 1 1 calc R U . . .
C57 C 0.16583(9) 0.33627(12) 0.92035(18) 0.0637(7) Uani 1 1 d . . . . .
H57A H 0.1779 0.3154 0.9662 0.095 Uiso 1 1 calc R U . . .
H57B H 0.1363 0.3228 0.8967 0.095 Uiso 1 1 calc R U . . .
H57C H 0.1593 0.3681 0.9440 0.095 Uiso 1 1 calc R U . . .

loop_
_atom_site_aniso_label
_atom_site_aniso_U_11
_atom_site_aniso_U_22
_atom_site_aniso_U_33
_atom_site_aniso_U_23
_atom_site_aniso_U_13
_atom_site_aniso_U_12
P1 0.0523(3) 0.0311(2) 0.0349(2) -0.00061(19) 0.0070(2) 0.0041(2)
P2 0.0535(3) 0.0296(2) 0.0313(2) 0.00172(19) 0.0052(2) 0.0050(2)
O1 0.0558(9) 0.0342(7) 0.0477(8) 0.0052(6) 0.0161(7) 0.0077(6)
N1 0.0598(11) 0.0289(8) 0.0385(9) 0.0003(7) 0.0089(8) 0.0056(7)
N2 0.0492(10) 0.0284(8) 0.0422(9) -0.0028(7) 0.0078(8) 0.0031(7)
N3 0.0460(9) 0.0346(8) 0.0335(8) 0.0057(7) -0.0010(7) -0.0021(7)
N4 0.0386(8) 0.0378(8) 0.0319(7) 0.0022(6) 0.0031(6) -0.0073(7)
C1 0.0324(9) 0.0306(9) 0.0372(9) 0.0039(8) 0.0033(7) 0.0005(7)
C2 0.0373(10) 0.0348(9) 0.0358(9) 0.0019(8) 0.0032(8) -0.0023(8)
C3 0.0291(8) 0.0383(9) 0.0332(9) 0.0005(8) 0.0005(7) -0.0022(7)
C4 0.0562(12) 0.0289(9) 0.0402(10) 0.0002(8) 0.0070(10) 0.0062(8)
C5 0.0423(10) 0.0303(9) 0.0395(10) -0.0005(8) 0.0062(9) 0.0046(7)
C6 0.0643(14) 0.0279(9) 0.0490(12) -0.0005(8) 0.0111(11) 0.0011(9)
C7 0.0594(13) 0.0249(9) 0.0522(13) -0.0036(8) 0.0083(10) 0.0038(8)
C8 0.0601(13) 0.0266(9) 0.0385(10) 0.0024(8) 0.0074(9) 0.0044(8)
C9 0.0573(13) 0.0408(11) 0.0366(10) 0.0005(9) 0.0036(9) 0.0073(9)
C10 0.0624(14) 0.0448(12) 0.0417(11) -0.0001(9) 0.0102(11) 0.0103(10)
C11 0.0697(16) 0.0407(11) 0.0404(11) -0.0055(9) 0.0071(11) 0.0023(10)
C12 0.0719(16) 0.0366(11) 0.0456(12) -0.0041(9) -0.0054(11) 0.0016(10)
C13 0.0607(14) 0.0307(9) 0.0487(12) 0.0019(9) -0.0006(10) 0.0026(9)
C14 0.061(2) 0.071(2) 0.229(6) -0.010(3) 0.016(3) -0.0033(16)
C15 0.0592(15) 0.0501(13) 0.0691(16) -0.0073(12) -0.0077(13) 0.0123(11)
C16 0.116(3) 0.134(4) 0.096(3) 0.019(3) -0.020(3) 0.063(3)
C17 0.067(2) 0.171(4) 0.071(2) -0.045(3) 0.0039(17) -0.024(2)
C18 0.0597(15) 0.090(2) 0.0421(12) -0.0105(13) -0.0034(11) 0.0185(14)
C19 0.121(3) 0.154(4) 0.0595(18) -0.010(2) -0.024(2) 0.080(3)
C20 0.0441(11) 0.0273(9) 0.0435(10) -0.0042(8) 0.0070(9) 0.0027(8)
C21 0.0479(11) 0.0310(9) 0.0472(11) -0.0029(9) 0.0053(9) 0.0029(8)
C22 0.0612(14) 0.0426(12) 0.0440(11) -0.0006(9) 0.0029(11) 0.0055(10)
C23 0.0628(15) 0.0429(11) 0.0527(13) 0.0037(10) 0.0176(12) 0.0062(10)
C24 0.0483(12) 0.0404(11) 0.0595(13) 0.0002(10) 0.0132(11) 0.0028(9)
C25 0.0456(11) 0.0311(9) 0.0513(12) -0.0051(9) 0.0079(10) 0.0028(8)
C26 0.0700(18) 0.0596(16) 0.108(3) -0.0307(17) -0.0103(18) -0.0081(13)
C27 0.0475(12) 0.0533(13) 0.0611(14) -0.0168(11) 0.0015(11) -0.0008(10)
C28 0.0527(14) 0.0635(16) 0.0655(16) -0.0065(13) -0.0042(12) 0.0038(11)
C29 0.0547(19) 0.108(3) 0.200(5) 0.065(3) 0.008(3) 0.0138(19)
C30 0.0466(12) 0.0491(12) 0.0518(12) -0.0072(10) 0.0003(10) 0.0004(10)
C31 0.071(2) 0.106(3) 0.163(4) -0.071(3) 0.011(3) -0.028(2)
C32 0.0535(12) 0.0433(11) 0.0362(10) 0.0075(9) -0.0007(9) -0.0025(9)
C33 0.0450(11) 0.0459(11) 0.0320(9) 0.0064(8) 0.0012(8) -0.0061(9)
C34 0.0443(11) 0.0330(9) 0.0341(9) 0.0056(8) 0.0048(8) -0.0037(8)
C35 0.0461(11) 0.0328(10) 0.0462(11) 0.0086(8) 0.0070(9) -0.0023(8)
C36 0.0586(13) 0.0343(10) 0.0502(12) 0.0021(9) 0.0110(11) 0.0019(9)
C37 0.0636(14) 0.0401(11) 0.0421(11) -0.0030(9) 0.0031(10) -0.0039(10)
C38 0.0500(12) 0.0459(11) 0.0394(10) -0.0002(9) -0.0017(9) -0.0030(9)
C39 0.0433(11) 0.0399(10) 0.0349(9) 0.0031(8) 0.0050(8) -0.0027(8)
C40 0.0821(19) 0.0712(17) 0.0537(14) 0.0076(13) 0.0058(14) 0.0302(15)
C41 0.0386(10) 0.0480(12) 0.0473(11) -0.0062(10) 0.0007(9) -0.0012(9)
C42 0.0487(13) 0.0817(18) 0.0553(14) 0.0090(13) 0.0102(12) 0.0097(13)
C43 0.0566(15) 0.0507(14) 0.100(2) -0.0054(14) 0.0239(16) -0.0054(12)
C44 0.0447(12) 0.0322(10) 0.0711(15) 0.0031(10) 0.0045(11) 0.0001(8)
C45 0.0565(15) 0.0464(13) 0.102(2) 0.0221(14) -0.0157(15) -0.0001(11)
C46 0.0383(10) 0.0406(10) 0.0293(8) -0.0004(8) 0.0043(7) -0.0075(8)
C47 0.0408(10) 0.0448(11) 0.0377(10) 0.0040(9) 0.0005(9) -0.0046(8)
C48 0.0508(12) 0.0454(12) 0.0449(12) -0.0003(9) 0.0042(10) 0.0027(9)
C49 0.0706(15) 0.0437(11) 0.0393(11) -0.0061(9) 0.0010(11) -0.0058(11)
C50 0.0537(12) 0.0534(13) 0.0397(11) -0.0045(10) -0.0001(10) -0.0172(10)
C51 0.0407(10) 0.0496(11) 0.0337(9) -0.0003(8) 0.0024(8) -0.0106(9)
C52 0.0412(13) 0.144(3) 0.0552(15) -0.0196(18) 0.0105(12) -0.0023(16)
C53 0.0374(11) 0.0641(14) 0.0563(13) -0.0046(12) 0.0033(10) -0.0102(10)
C54 0.0464(13) 0.0823(18) 0.0594(15) 0.0073(14) -0.0031(12) -0.0169(12)
C55 0.0515(14) 0.0632(15) 0.0644(15) 0.0053(13) -0.0138(12) -0.0057(11)
C56 0.0374(10) 0.0448(11) 0.0534(12) 0.0024(10) -0.0011(9) -0.0021(9)
C57 0.0444(12) 0.0797(18) 0.0669(16) 0.0033(14) 0.0075(12) -0.0085(12)

loop_
_atom_type_symbol
_atom_type_description
_atom_type_scat_dispersion_real
_atom_type_scat_dispersion_imag
_atom_type_scat_source
C C 0.0181 0.0091 'International Tables Vol C Tables 4.2.6.8 and 6.1.1.4'
H H 0.0000 0.0000 'International Tables Vol C Tables 4.2.6.8 and 6.1.1.4'
N N 0.0311 0.0180 'International Tables Vol C Tables 4.2.6.8 and 6.1.1.4'
O O 0.0492 0.0322 'International Tables Vol C Tables 4.2.6.8 and 6.1.1.4'
P P 0.2955 0.4335 'International Tables Vol C Tables 4.2.6.8 and 6.1.1.4'

loop_
_geom_angle_atom_site_label_1
_geom_angle_atom_site_label_2
_geom_angle_atom_site_label_3
_geom_angle
_geom_angle_site_symmetry_1
_geom_angle_site_symmetry_3
_geom_angle_publ_flag
C4 P1 P2 100.86(7) . . ?
C1 P2 P1 106.73(6) . . ?
C5 N1 C6 111.46(16) . . ?
C5 N1 C8 124.63(16) . . ?
C8 N1 C6 120.35(16) . . ?
C5 N2 C7 110.98(17) . . ?
C5 N2 C20 126.94(16) . . ?
C20 N2 C7 117.43(16) . . ?
C3 N3 C32 110.86(17) . . ?
C3 N3 C34 128.68(17) . . ?
C34 N3 C32 118.70(16) . . ?
C3 N4 C33 111.60(16) . . ?
C3 N4 C46 125.95(16) . . ?
C46 N4 C33 120.04(16) . . ?
O1 C1 P2 111.36(14) . . ?
O1 C1 C2 125.49(18) . . ?
C2 C1 P2 123.09(14) . . ?
C1 C2 H2 116.3 . . ?
C3 C2 C1 127.38(18) . . ?
C3 C2 H2 116.3 . . ?
N3 C3 N4 107.25(16) . . ?
N3 C3 C2 129.99(18) . . ?
N4 C3 C2 122.75(18) . . ?
P1 C4 H4 116.1 . . ?
C5 C4 P1 127.81(17) . . ?
C5 C4 H4 116.1 . . ?
N1 C5 C4 122.28(18) . . ?
N2 C5 N1 108.20(16) . . ?
N2 C5 C4 129.51(19) . . ?
N1 C6 H6A 111.3 . . ?
N1 C6 H6B 111.3 . . ?
N1 C6 C7 102.31(16) . . ?
H6A C6 H6B 109.2 . . ?
C7 C6 H6A 111.3 . . ?
C7 C6 H6B 111.3 . . ?
N2 C7 C6 102.94(16) . . ?
N2 C7 H7A 111.2 . . ?
N2 C7 H7B 111.2 . . ?
C6 C7 H7A 111.2 . . ?
C6 C7 H7B 111.2 . . ?
H7A C7 H7B 109.1 . . ?
C9 C8 N1 119.8(2) . . ?
C13 C8 N1 118.6(2) . . ?
C13 C8 C9 121.6(2) . . ?
C8 C9 C18 123.4(2) . . ?
C10 C9 C8 117.4(2) . . ?
C10 C9 C18 119.2(2) . . ?
C9 C10 H10 119.3 . . ?
C11 C10 C9 121.4(2) . . ?
C11 C10 H10 119.3 . . ?
C10 C11 H11 119.9 . . ?
C10 C11 C12 120.1(2) . . ?
C12 C11 H11 119.9 . . ?
C11 C12 H12 119.6 . . ?
C11 C12 C13 120.8(2) . . ?
C13 C12 H12 119.6 . . ?
C8 C13 C15 121.2(2) . . ?
C12 C13 C8 118.5(2) . . ?
C12 C13 C15 120.2(2) . . ?
H14A C14 H14B 109.5 . . ?
H14A C14 H14C 109.5 . . ?
H14B C14 H14C 109.5 . . ?
C15 C14 H14A 109.5 . . ?
C15 C14 H14B 109.5 . . ?
C15 C14 H14C 109.5 . . ?
C13 C15 H15 106.9 . . ?
C14 C15 C13 110.9(2) . . ?
C14 C15 H15 106.9 . . ?
C14 C15 C16 113.0(4) . . ?
C16 C15 C13 111.8(3) . . ?
C16 C15 H15 106.9 . . ?
C15 C16 H16A 109.5 . . ?
C15 C16 H16B 109.5 . . ?
C15 C16 H16C 109.5 . . ?
H16A C16 H16B 109.5 . . ?
H16A C16 H16C 109.5 . . ?
H16B C16 H16C 109.5 . . ?
H17A C17 H17B 109.5 . . ?
H17A C17 H17C 109.5 . . ?
H17B C17 H17C 109.5 . . ?
C18 C17 H17A 109.5 . . ?
C18 C17 H17B 109.5 . . ?
C18 C17 H17C 109.5 . . ?
C9 C18 C17 110.4(3) . . ?
C9 C18 H18 107.8 . . ?
C9 C18 C19 109.7(3) . . ?
C17 C18 H18 107.8 . . ?
C17 C18 C19 113.3(3) . . ?
C19 C18 H18 107.8 . . ?
C18 C19 H19A 109.5 . . ?
C18 C19 H19B 109.5 . . ?
C18 C19 H19C 109.5 . . ?
H19A C19 H19B 109.5 . . ?
H19A C19 H19C 109.5 . . ?
H19B C19 H19C 109.5 . . ?
C21 C20 N2 118.35(18) . . ?
C21 C20 C25 121.3(2) . . ?
C25 C20 N2 119.97(19) . . ?
C20 C21 C30 122.0(2) . . ?
C22 C21 C20 118.2(2) . . ?
C22 C21 C30 119.8(2) . . ?
C21 C22 H22 119.5 . . ?
C23 C22 C21 121.0(2) . . ?
C23 C22 H22 119.5 . . ?
C22 C23 H23 119.8 . . ?
C24 C23 C22 120.5(2) . . ?
C24 C23 H23 119.8 . . ?
C23 C24 H24 119.5 . . ?
C23 C24 C25 121.1(2) . . ?
C25 C24 H24 119.5 . . ?
C20 C25 C27 122.8(2) . . ?
C24 C25 C20 117.9(2) . . ?
C24 C25 C27 119.3(2) . . ?
H26A C26 H26B 109.5 . . ?
H26A C26 H26C 109.5 . . ?
H26B C26 H26C 109.5 . . ?
C27 C26 H26A 109.5 . . ?
C27 C26 H26B 109.5 . . ?
C27 C26 H26C 109.5 . . ?
C25 C27 C26 111.2(2) . . ?
C25 C27 H27 108.1 . . ?
C25 C27 C28 111.0(2) . . ?
C26 C27 H27 108.1 . . ?
C26 C27 C28 110.4(2) . . ?
C28 C27 H27 108.1 . . ?
C27 C28 H28A 109.5 . . ?
C27 C28 H28B 109.5 . . ?
C27 C28 H28C 109.5 . . ?
H28A C28 H28B 109.5 . . ?
H28A C28 H28C 109.5 . . ?
H28B C28 H28C 109.5 . . ?
H29A C29 H29B 109.5 . . ?
H29A C29 H29C 109.5 . . ?
H29B C29 H29C 109.5 . . ?
C30 C29 H29A 109.5 . . ?
C30 C29 H29B 109.5 . . ?
C30 C29 H29C 109.5 . . ?
C21 C30 H30 107.1 . . ?
C29 C30 C21 112.1(2) . . ?
C29 C30 H30 107.1 . . ?
C31 C30 C21 110.2(2) . . ?
C31 C30 C29 112.8(3) . . ?
C31 C30 H30 107.1 . . ?
C30 C31 H31A 109.5 . . ?
C30 C31 H31B 109.5 . . ?
C30 C31 H31C 109.5 . . ?
H31A C31 H31B 109.5 . . ?
H31A C31 H31C 109.5 . . ?
H31B C31 H31C 109.5 . . ?
N3 C32 H32A 111.1 . . ?
N3 C32 H32B 111.1 . . ?
N3 C32 C33 103.29(16) . . ?
H32A C32 H32B 109.1 . . ?
C33 C32 H32A 111.1 . . ?
C33 C32 H32B 111.1 . . ?
N4 C33 C32 101.46(16) . . ?
N4 C33 H33A 111.5 . . ?
N4 C33 H33B 111.5 . . ?
C32 C33 H33A 111.5 . . ?
C32 C33 H33B 111.5 . . ?
H33A C33 H33B 109.3 . . ?
C35 C34 N3 118.26(19) . . ?
C35 C34 C39 121.32(19) . . ?
C39 C34 N3 120.19(18) . . ?
C34 C35 C44 121.7(2) . . ?
C36 C35 C34 118.2(2) . . ?
C36 C35 C44 120.1(2) . . ?
C35 C36 H36 119.3 . . ?
C37 C36 C35 121.3(2) . . ?
C37 C36 H36 119.3 . . ?
C36 C37 H37 120.1 . . ?
C36 C37 C38 119.8(2) . . ?
C38 C37 H37 120.1 . . ?
C37 C38 H38 119.2 . . ?
C37 C38 C39 121.6(2) . . ?
C39 C38 H38 119.2 . . ?
C34 C39 C41 122.57(19) . . ?
C38 C39 C34 117.7(2) . . ?
C38 C39 C41 119.66(19) . . ?
H40A C40 H40B 109.5 . . ?
H40A C40 H40C 109.5 . . ?
H40B C40 H40C 109.5 . . ?
C41 C40 H40A 109.5 . . ?
C41 C40 H40B 109.5 . . ?
C41 C40 H40C 109.5 . . ?
C39 C41 H41 107.5 . . ?
C39 C41 C42 111.3(2) . . ?
C40 C41 C39 112.45(19) . . ?
C40 C41 H41 107.5 . . ?
C40 C41 C42 110.4(2) . . ?
C42 C41 H41 107.5 . . ?
C41 C42 H42A 109.5 . . ?
C41 C42 H42B 109.5 . . ?
C41 C42 H42C 109.5 . . ?
H42A C42 H42B 109.5 . . ?
H42A C42 H42C 109.5 . . ?
H42B C42 H42C 109.5 . . ?
H43A C43 H43B 109.5 . . ?
H43A C43 H43C 109.5 . . ?
H43B C43 H43C 109.5 . . ?
C44 C43 H43A 109.5 . . ?
C44 C43 H43B 109.5 . . ?
C44 C43 H43C 109.5 . . ?
C35 C44 C43 110.9(2) . . ?
C35 C44 H44 108.0 . . ?
C35 C44 C45 111.37(18) . . ?
C43 C44 H44 108.0 . . ?
C43 C44 C45 110.5(2) . . ?
C45 C44 H44 108.0 . . ?
C44 C45 H45A 109.5 . . ?
C44 C45 H45B 109.5 . . ?
C44 C45 H45C 109.5 . . ?
H45A C45 H45B 109.5 . . ?
H45A C45 H45C 109.5 . . ?
H45B C45 H45C 109.5 . . ?
C47 C46 N4 118.94(17) . . ?
C47 C46 C51 122.02(19) . . ?
C51 C46 N4 118.93(19) . . ?
C46 C47 C56 122.40(19) . . ?
C48 C47 C46 117.7(2) . . ?
C48 C47 C56 119.9(2) . . ?
C47 C48 H48 119.2 . . ?
C49 C48 C47 121.5(2) . . ?
C49 C48 H48 119.2 . . ?
C48 C49 H49 120.1 . . ?
C48 C49 C50 119.9(2) . . ?
C50 C49 H49 120.1 . . ?
C49 C50 H50 119.4 . . ?
C49 C50 C51 121.1(2) . . ?
C51 C50 H50 119.4 . . ?
C46 C51 C53 121.7(2) . . ?
C50 C51 C46 117.6(2) . . ?
C50 C51 C53 120.5(2) . . ?
H52A C52 H52B 109.5 . . ?
H52A C52 H52C 109.5 . . ?
H52B C52 H52C 109.5 . . ?
C53 C52 H52A 109.5 . . ?
C53 C52 H52B 109.5 . . ?
C53 C52 H52C 109.5 . . ?
C51 C53 C52 109.3(2) . . ?
C51 C53 H53 107.9 . . ?
C51 C53 C54 114.3(2) . . ?
C52 C53 H53 107.9 . . ?
C54 C53 C52 109.2(2) . . ?
C54 C53 H53 107.9 . . ?
C53 C54 H54A 109.5 . . ?
C53 C54 H54B 109.5 . . ?
C53 C54 H54C 109.5 . . ?
H54A C54 H54B 109.5 . . ?
H54A C54 H54C 109.5 . . ?
H54B C54 H54C 109.5 . . ?
H55A C55 H55B 109.5 . . ?
H55A C55 H55C 109.5 . . ?
H55B C55 H55C 109.5 . . ?
C56 C55 H55A 109.5 . . ?
C56 C55 H55B 109.5 . . ?
C56 C55 H55C 109.5 . . ?
C47 C56 C55 110.81(19) . . ?
C47 C56 H56 107.4 . . ?
C55 C56 H56 107.4 . . ?
C57 C56 C47 112.3(2) . . ?
C57 C56 C55 111.2(2) . . ?
C57 C56 H56 107.4 . . ?
C56 C57 H57A 109.5 . . ?
C56 C57 H57B 109.5 . . ?
C56 C57 H57C 109.5 . . ?
H57A C57 H57B 109.5 . . ?
H57A C57 H57C 109.5 . . ?
H57B C57 H57C 109.5 . . ?

loop_
_geom_bond_atom_site_label_1
_geom_bond_atom_site_label_2
_geom_bond_distance
_geom_bond_site_symmetry_2
_geom_bond_publ_flag
P1 P2 2.0609(7) . ?
P1 C4 1.749(2) . ?
P2 C1 1.8747(19) . ?
O1 C1 1.242(2) . ?
N1 C5 1.369(3) . ?
N1 C6 1.467(2) . ?
N1 C8 1.432(3) . ?
N2 C5 1.367(2) . ?
N2 C7 1.476(3) . ?
N2 C20 1.429(3) . ?
N3 C3 1.368(2) . ?
N3 C32 1.474(3) . ?
N3 C34 1.430(3) . ?
N4 C3 1.372(2) . ?
N4 C33 1.468(2) . ?
N4 C46 1.437(3) . ?
C1 C2 1.416(3) . ?
C2 H2 0.9500 . ?
C2 C3 1.385(3) . ?
C4 H4 0.9500 . ?
C4 C5 1.389(3) . ?
C6 H6A 0.9900 . ?
C6 H6B 0.9900 . ?
C6 C7 1.520(3) . ?
C7 H7A 0.9900 . ?
C7 H7B 0.9900 . ?
C8 C9 1.402(3) . ?
C8 C13 1.394(3) . ?
C9 C10 1.397(3) . ?
C9 C18 1.518(4) . ?
C10 H10 0.9500 . ?
C10 C11 1.371(3) . ?
C11 H11 0.9500 . ?
C11 C12 1.377(4) . ?
C12 H12 0.9500 . ?
C12 C13 1.386(3) . ?
C13 C15 1.520(4) . ?
C14 H14A 0.9800 . ?
C14 H14B 0.9800 . ?
C14 H14C 0.9800 . ?
C14 C15 1.506(5) . ?
C15 H15 1.0000 . ?
C15 C16 1.507(4) . ?
C16 H16A 0.9800 . ?
C16 H16B 0.9800 . ?
C16 H16C 0.9800 . ?
C17 H17A 0.9800 . ?
C17 H17B 0.9800 . ?
C17 H17C 0.9800 . ?
C17 C18 1.526(5) . ?
C18 H18 1.0000 . ?
C18 C19 1.556(5) . ?
C19 H19A 0.9800 . ?
C19 H19B 0.9800 . ?
C19 H19C 0.9800 . ?
C20 C21 1.396(3) . ?
C20 C25 1.407(3) . ?
C21 C22 1.391(3) . ?
C21 C30 1.514(3) . ?
C22 H22 0.9500 . ?
C22 C23 1.373(4) . ?
C23 H23 0.9500 . ?
C23 C24 1.369(4) . ?
C24 H24 0.9500 . ?
C24 C25 1.393(3) . ?
C25 C27 1.511(3) . ?
C26 H26A 0.9800 . ?
C26 H26B 0.9800 . ?
C26 H26C 0.9800 . ?
C26 C27 1.526(4) . ?
C27 H27 1.0000 . ?
C27 C28 1.532(4) . ?
C28 H28A 0.9800 . ?
C28 H28B 0.9800 . ?
C28 H28C 0.9800 . ?
C29 H29A 0.9800 . ?
C29 H29B 0.9800 . ?
C29 H29C 0.9800 . ?
C29 C30 1.502(4) . ?
C30 H30 1.0000 . ?
C30 C31 1.500(4) . ?
C31 H31A 0.9800 . ?
C31 H31B 0.9800 . ?
C31 H31C 0.9800 . ?
C32 H32A 0.9900 . ?
C32 H32B 0.9900 . ?
C32 C33 1.505(3) . ?
C33 H33A 0.9900 . ?
C33 H33B 0.9900 . ?
C34 C35 1.404(3) . ?
C34 C39 1.407(3) . ?
C35 C36 1.395(3) . ?
C35 C44 1.515(3) . ?
C36 H36 0.9500 . ?
C36 C37 1.375(4) . ?
C37 H37 0.9500 . ?
C37 C38 1.381(3) . ?
C38 H38 0.9500 . ?
C38 C39 1.395(3) . ?
C39 C41 1.520(3) . ?
C40 H40A 0.9800 . ?
C40 H40B 0.9800 . ?
C40 H40C 0.9800 . ?
C40 C41 1.505(3) . ?
C41 H41 1.0000 . ?
C41 C42 1.524(3) . ?
C42 H42A 0.9800 . ?
C42 H42B 0.9800 . ?
C42 H42C 0.9800 . ?
C43 H43A 0.9800 . ?
C43 H43B 0.9800 . ?
C43 H43C 0.9800 . ?
C43 C44 1.526(4) . ?
C44 H44 1.0000 . ?
C44 C45 1.531(3) . ?
C45 H45A 0.9800 . ?
C45 H45B 0.9800 . ?
C45 H45C 0.9800 . ?
C46 C47 1.398(3) . ?
C46 C51 1.401(3) . ?
C47 C48 1.391(3) . ?
C47 C56 1.522(3) . ?
C48 H48 0.9500 . ?
C48 C49 1.371(4) . ?
C49 H49 0.9500 . ?
C49 C50 1.386(4) . ?
C50 H50 0.9500 . ?
C50 C51 1.392(3) . ?
C51 C53 1.513(3) . ?
C52 H52A 0.9800 . ?
C52 H52B 0.9800 . ?
C52 H52C 0.9800 . ?
C52 C53 1.533(4) . ?
C53 H53 1.0000 . ?
C53 C54 1.529(3) . ?
C54 H54A 0.9800 . ?
C54 H54B 0.9800 . ?
C54 H54C 0.9800 . ?
C55 H55A 0.9800 . ?
C55 H55B 0.9800 . ?
C55 H55C 0.9800 . ?
C55 C56 1.535(3) . ?
C56 H56 1.0000 . ?
C56 C57 1.512(3) . ?
C57 H57A 0.9800 . ?
C57 H57B 0.9800 . ?
C57 H57C 0.9800 . ?

loop_
_geom_torsion_atom_site_label_1
_geom_torsion_atom_site_label_2
_geom_torsion_atom_site_label_3
_geom_torsion_atom_site_label_4
_geom_torsion
_geom_torsion_site_symmetry_1
_geom_torsion_site_symmetry_2
_geom_torsion_site_symmetry_3
_geom_torsion_site_symmetry_4
_geom_torsion_publ_flag
P1 P2 C1 O1 -173.26(13) . . . . ?
P1 P2 C1 C2 4.10(18) . . . . ?
P1 C4 C5 N1 171.59(18) . . . . ?
P1 C4 C5 N2 -7.2(4) . . . . ?
P2 P1 C4 C5 -170.1(2) . . . . ?
P2 C1 C2 C3 174.03(16) . . . . ?
O1 C1 C2 C3 -9.0(3) . . . . ?
N1 C6 C7 N2 19.3(2) . . . . ?
N1 C8 C9 C10 -178.67(19) . . . . ?
N1 C8 C9 C18 0.3(3) . . . . ?
N1 C8 C13 C12 179.63(19) . . . . ?
N1 C8 C13 C15 0.0(3) . . . . ?
N2 C20 C21 C22 173.64(19) . . . . ?
N2 C20 C21 C30 -5.1(3) . . . . ?
N2 C20 C25 C24 -174.37(18) . . . . ?
N2 C20 C25 C27 5.0(3) . . . . ?
N3 C32 C33 N4 -22.1(2) . . . . ?
N3 C34 C35 C36 173.34(17) . . . . ?
N3 C34 C35 C44 -6.8(3) . . . . ?
N3 C34 C39 C38 -173.97(18) . . . . ?
N3 C34 C39 C41 3.9(3) . . . . ?
N4 C46 C47 C48 174.07(18) . . . . ?
N4 C46 C47 C56 -6.4(3) . . . . ?
N4 C46 C51 C50 -175.48(18) . . . . ?
N4 C46 C51 C53 7.7(3) . . . . ?
C1 C2 C3 N3 -18.8(3) . . . . ?
C1 C2 C3 N4 162.34(19) . . . . ?
C3 N3 C32 C33 16.9(2) . . . . ?
C3 N3 C34 C35 121.9(2) . . . . ?
C3 N3 C34 C39 -63.6(3) . . . . ?
C3 N4 C33 C32 22.1(2) . . . . ?
C3 N4 C46 C47 84.0(2) . . . . ?
C3 N4 C46 C51 -99.7(2) . . . . ?
C5 N1 C6 C7 -18.4(3) . . . . ?
C5 N1 C8 C9 -72.5(3) . . . . ?
C5 N1 C8 C13 110.8(2) . . . . ?
C5 N2 C7 C6 -15.5(2) . . . . ?
C5 N2 C20 C21 116.7(2) . . . . ?
C5 N2 C20 C25 -69.9(3) . . . . ?
C6 N1 C5 N2 9.4(3) . . . . ?
C6 N1 C5 C4 -169.7(2) . . . . ?
C6 N1 C8 C9 84.3(3) . . . . ?
C6 N1 C8 C13 -92.3(3) . . . . ?
C7 N2 C5 N1 4.5(2) . . . . ?
C7 N2 C5 C4 -176.5(2) . . . . ?
C7 N2 C20 C21 -89.8(2) . . . . ?
C7 N2 C20 C25 83.6(2) . . . . ?
C8 N1 C5 N2 168.0(2) . . . . ?
C8 N1 C5 C4 -11.0(3) . . . . ?
C8 N1 C6 C7 -178.1(2) . . . . ?
C8 C9 C10 C11 0.0(3) . . . . ?
C8 C9 C18 C17 -116.1(3) . . . . ?
C8 C9 C18 C19 118.4(3) . . . . ?
C8 C13 C15 C14 -97.6(4) . . . . ?
C8 C13 C15 C16 135.3(3) . . . . ?
C9 C8 C13 C12 3.0(3) . . . . ?
C9 C8 C13 C15 -176.6(2) . . . . ?
C9 C10 C11 C12 1.0(4) . . . . ?
C10 C9 C18 C17 62.9(3) . . . . ?
C10 C9 C18 C19 -62.6(3) . . . . ?
C10 C11 C12 C13 -0.1(4) . . . . ?
C11 C12 C13 C8 -1.9(3) . . . . ?
C11 C12 C13 C15 177.7(2) . . . . ?
C12 C13 C15 C14 82.8(4) . . . . ?
C12 C13 C15 C16 -44.3(4) . . . . ?
C13 C8 C9 C10 -2.1(3) . . . . ?
C13 C8 C9 C18 176.9(2) . . . . ?
C18 C9 C10 C11 -179.0(2) . . . . ?
C20 N2 C5 N1 159.4(2) . . . . ?
C20 N2 C5 C4 -21.7(4) . . . . ?
C20 N2 C7 C6 -173.06(18) . . . . ?
C20 C21 C22 C23 0.4(3) . . . . ?
C20 C21 C30 C29 -116.7(3) . . . . ?
C20 C21 C30 C31 116.8(3) . . . . ?
C20 C25 C27 C26 119.1(3) . . . . ?
C20 C25 C27 C28 -117.6(2) . . . . ?
C21 C20 C25 C24 -1.2(3) . . . . ?
C21 C20 C25 C27 178.2(2) . . . . ?
C21 C22 C23 C24 -0.3(3) . . . . ?
C22 C21 C30 C29 64.6(4) . . . . ?
C22 C21 C30 C31 -61.8(4) . . . . ?
C22 C23 C24 C25 -0.6(4) . . . . ?
C23 C24 C25 C20 1.3(3) . . . . ?
C23 C24 C25 C27 -178.1(2) . . . . ?
C24 C25 C27 C26 -61.5(3) . . . . ?
C24 C25 C27 C28 61.8(3) . . . . ?
C25 C20 C21 C22 0.4(3) . . . . ?
C25 C20 C21 C30 -178.35(19) . . . . ?
C30 C21 C22 C23 179.2(2) . . . . ?
C32 N3 C3 N4 -3.5(2) . . . . ?
C32 N3 C3 C2 177.5(2) . . . . ?
C32 N3 C34 C35 -74.7(2) . . . . ?
C32 N3 C34 C39 99.8(2) . . . . ?
C33 N4 C3 N3 -12.4(2) . . . . ?
C33 N4 C3 C2 166.74(18) . . . . ?
C33 N4 C46 C47 -76.8(2) . . . . ?
C33 N4 C46 C51 99.5(2) . . . . ?
C34 N3 C3 N4 160.95(19) . . . . ?
C34 N3 C3 C2 -18.1(3) . . . . ?
C34 N3 C32 C33 -149.25(19) . . . . ?
C34 C35 C36 C37 0.7(3) . . . . ?
C34 C35 C44 C43 -127.5(2) . . . . ?
C34 C35 C44 C45 109.0(2) . . . . ?
C34 C39 C41 C40 136.4(2) . . . . ?
C34 C39 C41 C42 -99.2(2) . . . . ?
C35 C34 C39 C38 0.4(3) . . . . ?
C35 C34 C39 C41 178.21(19) . . . . ?
C35 C36 C37 C38 0.5(3) . . . . ?
C36 C35 C44 C43 52.4(3) . . . . ?
C36 C35 C44 C45 -71.2(3) . . . . ?
C36 C37 C38 C39 -1.3(3) . . . . ?
C37 C38 C39 C34 0.8(3) . . . . ?
C37 C38 C39 C41 -177.0(2) . . . . ?
C38 C39 C41 C40 -45.8(3) . . . . ?
C38 C39 C41 C42 78.6(3) . . . . ?
C39 C34 C35 C36 -1.1(3) . . . . ?
C39 C34 C35 C44 178.72(19) . . . . ?
C44 C35 C36 C37 -179.2(2) . . . . ?
C46 N4 C3 N3 -174.56(17) . . . . ?
C46 N4 C3 C2 4.5(3) . . . . ?
C46 N4 C33 C32 -174.47(17) . . . . ?
C46 C47 C48 C49 2.0(3) . . . . ?
C46 C47 C56 C55 -114.3(2) . . . . ?
C46 C47 C56 C57 120.6(2) . . . . ?
C46 C51 C53 C52 88.3(3) . . . . ?
C46 C51 C53 C54 -149.0(2) . . . . ?
C47 C46 C51 C50 0.7(3) . . . . ?
C47 C46 C51 C53 -176.1(2) . . . . ?
C47 C48 C49 C50 -0.4(3) . . . . ?
C48 C47 C56 C55 65.2(3) . . . . ?
C48 C47 C56 C57 -59.8(3) . . . . ?
C48 C49 C50 C51 -1.1(3) . . . . ?
C49 C50 C51 C46 0.9(3) . . . . ?
C49 C50 C51 C53 177.8(2) . . . . ?
C50 C51 C53 C52 -88.5(3) . . . . ?
C50 C51 C53 C54 34.2(3) . . . . ?
C51 C46 C47 C48 -2.2(3) . . . . ?
C51 C46 C47 C56 177.43(19) . . . . ?
C56 C47 C48 C49 -177.6(2) . . . . ?

loop_
_smtbx_masks_void_nr
_smtbx_masks_void_average_x
_smtbx_masks_void_average_y
_smtbx_masks_void_average_z
_smtbx_masks_void_volume
_smtbx_masks_void_count_electrons
_smtbx_masks_void_content
1 0.000 0.000 0.500 263.9 69.2 ?
2 0.000 0.500 -0.243 965.2 142.2 ?
3 0.500 0.000 -0.516 965.2 141.8 ?
4 0.500 0.500 0.000 263.9 69.2 ?
